data_7102996
loop_
_publ_author_name
'Gandon, Vincent'
'Aubert, Corinne'
'Malacria, Max'
'Vollhardt, K Peter C'

_publ_section_title
;
 Cobalt-mediated regio- and stereoselective assembly of dienamides by
 hydroaminative alkyne coupling of alpha,omega-diynes.
;
_journal_issue 13
_journal_name_full 'Chemical communications (Cambridge, England)'
_journal_page_first 1599
_journal_page_last 1601
_journal_paper_doi 10.1039/b716841a
_journal_year 2008
_chemical_formula_moiety 'C19 H23 N O2 Si '
_chemical_formula_sum 'C19 H23 N O2 Si'
_chemical_formula_weight 325.48
_space_group_IT_number 14
_symmetry_cell_setting monoclinic
_symmetry_Int_Tables_number 14
_symmetry_space_group_name_Hall '-P 2ybc'
_symmetry_space_group_name_H-M 'P 1 21/c 1'
_audit_creation_date 'Wed Sep 26 13:04:41 2007'
_audit_creation_method 'by teXsan'
_cell_angle_alpha 90
_cell_angle_beta 113.466(3)
_cell_angle_gamma 90
_cell_formula_units_Z 4
_cell_length_a 14.133(3)
_cell_length_b 7.884(2)
_cell_length_c 17.470(4)
_cell_measurement_reflns_used 1593
_cell_measurement_temperature 158.2
_cell_measurement_theta_max 22.5
_cell_measurement_theta_min 3.5
_cell_volume 1785.5(7)
_computing_cell_refinement 'Bruker-AXS SAINT v6.40'
_computing_data_collection 'Bruker-AXS SMART v5.054'
_computing_data_reduction 'Bruker-AXS SAINT v6.40'
_computing_publication_material teXsan
_computing_structure_refinement teXsan
_computing_structure_solution SIR97
_diffrn_measured_fraction_theta_full 0.9902
_diffrn_measured_fraction_theta_max 0.9902
_diffrn_measurement_device_type 'Bruker SMART 1000'
_diffrn_measurement_method \w-scans
_diffrn_radiation_type 'Mo K\a'
_diffrn_radiation_wavelength 0.7107
_diffrn_reflns_av_R_equivalents 0.043
_diffrn_reflns_limit_h_max 17
_diffrn_reflns_limit_h_min 0
_diffrn_reflns_limit_k_max 9
_diffrn_reflns_limit_k_min 0
_diffrn_reflns_limit_l_max 19
_diffrn_reflns_limit_l_min -21
_diffrn_reflns_number 7504
_diffrn_reflns_theta_full 25.33
_diffrn_reflns_theta_max 25.33
_diffrn_standards_decay_% 0
_diffrn_standards_interval_count 0
_diffrn_standards_interval_time 0
_diffrn_standards_number 0
_exptl_absorpt_coefficient_mu 0.140
_exptl_absorpt_correction_T_max 0.987
_exptl_absorpt_correction_T_min 0.829
_exptl_absorpt_correction_type empirical
_exptl_absorpt_process_details 'Blessing, 1995'
_exptl_crystal_colour colorless
_exptl_crystal_density_diffrn 1.211
_exptl_crystal_density_method 'not measured'
_exptl_crystal_description blocklike
_exptl_crystal_F_000 696.00
_exptl_crystal_size_max 0.270
_exptl_crystal_size_mid 0.255
_exptl_crystal_size_min 0.090
_refine_diff_density_max 0.27
_refine_diff_density_min -0.21
_refine_ls_extinction_method none
_refine_ls_goodness_of_fit_ref 1.633
_refine_ls_hydrogen_treatment constr
_refine_ls_number_parameters 208
_refine_ls_number_reflns 1960
_refine_ls_R_factor_all 0.0898
_refine_ls_R_factor_gt 0.0463
_refine_ls_shift/su_max 0.0001
_refine_ls_structure_factor_coef F
_refine_ls_weighting_details 'w = 1/[\s^2^(Fo) + 0.00022|Fo|^2^]'
_refine_ls_weighting_scheme calc
_refine_ls_wR_factor_all 0.0622
_refine_ls_wR_factor_ref 0.0536
_reflns_number_gt 1960
_reflns_number_total 3243
_reflns_threshold_expression F^2^>3.0\s(F^2^)
_cod_data_source_file b716841a.txt
_cod_data_source_block Vincent_Gandon_vgad25-bis_
_cod_original_sg_symbol_H-M 'P 21/c '
_cod_original_formula_sum 'C19 H23 N O2 Si '
_cod_database_code 7102996

loop_
_symmetry_equiv_pos_as_xyz
x,y,z
-x,1/2+y,1/2-z
-x,-y,-z
x,1/2-y,1/2+z

loop_
_atom_site_label
_atom_site_type_symbol
_atom_site_fract_x
_atom_site_fract_y
_atom_site_fract_z
_atom_site_U_iso_or_equiv
_atom_site_adp_type
_atom_site_occupancy
_atom_site_calc_flag
_atom_site_refinement_flags
_atom_site_disorder_assembly
_atom_site_disorder_group
Si1 Si 0.18772(6) 0.3081(1) 0.11849(5) 0.0377(3) Uani 1.00 d . . .
O1 O 0.3325(2) -0.1170(2) 0.0874(1) 0.0548(7) Uani 1.00 d . . .
O2 O 0.1305(2) 0.2666(2) -0.1043(1) 0.0493(7) Uani 1.00 d . . .
N1 N 0.2418(2) 0.1088(3) 0.0063(1) 0.0299(7) Uani 1.00 d . . .
C1 C 0.4270(3) 0.2457(4) -0.0306(2) 0.050(1) Uani 1.00 d . . .
C2 C 0.4456(2) 0.2414(3) 0.0501(2) 0.0364(9) Uani 1.00 d . . .
C3 C 0.5458(2) 0.1804(4) 0.1156(2) 0.0463(10) Uani 1.00 d . . .
C4 C 0.5953(2) 0.3187(4) 0.1809(2) 0.050(1) Uani 1.00 d . . .
C5 C 0.5205(2) 0.3843(4) 0.2167(2) 0.0445(10) Uani 1.00 d . . .
C6 C 0.4204(2) 0.4442(3) 0.1486(2) 0.0358(9) Uani 1.00 d . . .
C7 C 0.3726(2) 0.3064(3) 0.0845(2) 0.0306(8) Uani 1.00 d . . .
C8 C 0.2781(2) 0.2457(3) 0.0673(2) 0.0311(8) Uani 1.00 d . . .
C9 C 0.1424(2) 0.5299(4) 0.0934(2) 0.054(1) Uani 1.00 d . . .
C10 C 0.2541(3) 0.2757(4) 0.2333(2) 0.055(1) Uani 1.00 d . . .
C11 C 0.0749(3) 0.1637(5) 0.0780(2) 0.066(1) Uani 1.00 d . . .
C12 C 0.2727(2) -0.0615(3) 0.0218(2) 0.0335(9) Uani 1.00 d . . .
C13 C 0.2172(2) -0.1524(3) -0.0589(2) 0.0296(8) Uani 1.00 d . . .
C14 C 0.2192(2) -0.3203(4) -0.0794(2) 0.0375(9) Uani 1.00 d . . .
C15 C 0.1611(2) -0.3670(3) -0.1614(2) 0.0398(9) Uani 1.00 d . . .
C16 C 0.1037(2) -0.2495(4) -0.2198(2) 0.0394(9) Uani 1.00 d . . .
C17 C 0.1015(2) -0.0807(3) -0.1989(2) 0.0350(9) Uani 1.00 d . . .
C18 C 0.1590(2) -0.0356(3) -0.1172(2) 0.0275(8) Uani 1.00 d . . .
C19 C 0.1716(2) 0.1321(4) -0.0756(2) 0.0332(9) Uani 1.00 d . . .
H1 H 0.3642 0.2923 -0.0694 0.0602 Uiso 1.00 calc . . .
H2 H 0.4765 0.2022 -0.0496 0.0602 Uiso 1.00 calc . . .
H3 H 0.5332 0.0832 0.1423 0.0556 Uiso 1.00 calc . . .
H4 H 0.5914 0.1514 0.0899 0.0556 Uiso 1.00 calc . . .
H5 H 0.6542 0.2731 0.2248 0.0605 Uiso 1.00 calc . . .
H6 H 0.6157 0.4102 0.1554 0.0605 Uiso 1.00 calc . . .
H7 H 0.5058 0.2956 0.2472 0.0534 Uiso 1.00 calc . . .
H8 H 0.5516 0.4764 0.2531 0.0534 Uiso 1.00 calc . . .
H9 H 0.3735 0.4745 0.1730 0.0430 Uiso 1.00 calc . . .
H10 H 0.4339 0.5405 0.1219 0.0430 Uiso 1.00 calc . . .
H11 H 0.1997 0.6048 0.1145 0.0644 Uiso 1.00 calc . . .
H12 H 0.1089 0.5428 0.0346 0.0644 Uiso 1.00 calc . . .
H13 H 0.0953 0.5558 0.1182 0.0644 Uiso 1.00 calc . . .
H14 H 0.2763 0.1612 0.2443 0.0666 Uiso 1.00 calc . . .
H15 H 0.3121 0.3490 0.2551 0.0666 Uiso 1.00 calc . . .
H16 H 0.2077 0.3004 0.2589 0.0666 Uiso 1.00 calc . . .
H17 H 0.0278 0.1920 0.1024 0.0794 Uiso 1.00 calc . . .
H18 H 0.0417 0.1751 0.0191 0.0794 Uiso 1.00 calc . . .
H19 H 0.0974 0.0499 0.0916 0.0794 Uiso 1.00 calc . . .
H20 H 0.2588 -0.4012 -0.0390 0.0450 Uiso 1.00 calc . . .
H21 H 0.1608 -0.4821 -0.1775 0.0477 Uiso 1.00 calc . . .
H22 H 0.0649 -0.2850 -0.2756 0.0473 Uiso 1.00 calc . . .
H23 H 0.0621 0.0006 -0.2391 0.0420 Uiso 1.00 calc . . .

loop_
_atom_site_aniso_label
_atom_site_aniso_U_11
_atom_site_aniso_U_22
_atom_site_aniso_U_33
_atom_site_aniso_U_12
_atom_site_aniso_U_13
_atom_site_aniso_U_23
Si1 0.0390(5) 0.0395(5) 0.0353(5) 0.0001(4) 0.0157(4) -0.0015(4)
O1 0.066(2) 0.040(1) 0.035(1) 0.007(1) -0.005(1) 0.003(1)
O2 0.063(1) 0.031(1) 0.039(1) 0.005(1) 0.004(1) 0.000(1)
N1 0.034(1) 0.025(1) 0.027(1) -0.001(1) 0.008(1) -0.002(1)
C1 0.060(2) 0.050(2) 0.050(2) -0.008(2) 0.032(2) -0.009(2)
C2 0.037(2) 0.030(2) 0.045(2) -0.006(1) 0.020(2) -0.002(1)
C3 0.038(2) 0.045(2) 0.060(2) 0.001(2) 0.023(2) -0.004(2)
C4 0.038(2) 0.051(2) 0.055(2) -0.003(2) 0.010(2) -0.001(2)
C5 0.043(2) 0.042(2) 0.043(2) -0.008(2) 0.011(2) -0.004(2)
C6 0.041(2) 0.031(2) 0.035(2) -0.004(1) 0.014(2) -0.003(1)
C7 0.036(2) 0.028(2) 0.025(1) 0.000(1) 0.009(1) 0.002(1)
C8 0.034(2) 0.029(2) 0.026(2) -0.003(1) 0.007(1) -0.002(1)
C9 0.058(2) 0.057(2) 0.048(2) 0.016(2) 0.022(2) 0.002(2)
C10 0.066(2) 0.064(2) 0.041(2) 0.016(2) 0.027(2) 0.008(2)
C11 0.059(2) 0.078(3) 0.074(3) -0.019(2) 0.040(2) -0.017(2)
C12 0.034(2) 0.033(2) 0.030(2) -0.002(1) 0.010(2) 0.002(1)
C13 0.029(2) 0.030(2) 0.030(2) -0.002(1) 0.012(1) -0.001(1)
C14 0.043(2) 0.030(2) 0.040(2) 0.003(1) 0.016(2) 0.003(1)
C15 0.048(2) 0.029(2) 0.043(2) -0.007(1) 0.019(2) -0.009(1)
C16 0.049(2) 0.036(2) 0.031(2) -0.011(1) 0.014(2) -0.009(1)
C17 0.039(2) 0.034(2) 0.029(2) -0.004(1) 0.010(1) 0.001(1)
C18 0.029(2) 0.025(2) 0.028(2) -0.005(1) 0.011(1) -0.001(1)
C19 0.038(2) 0.030(2) 0.031(2) 0.000(1) 0.013(1) 0.002(1)

loop_
_atom_type_symbol
_atom_type_description
_atom_type_scat_dispersion_real
_atom_type_scat_dispersion_imag
_atom_type_scat_source
C C 0.003 0.002
;International Tables for Crystallography
(1992, Vol. C, Tables 4.2.6.8 and 6.1.1.1)
;
N N 0.006 0.003
;International Tables for Crystallography
(1992, Vol. C, Tables 4.2.6.8 and 6.1.1.1)
;
O O 0.011 0.006
;International Tables for Crystallography
(1992, Vol. C, Tables 4.2.6.8 and 6.1.1.1)
;
Si Si 0.082 0.070
;International Tables for Crystallography
(1992, Vol. C, Tables 4.2.6.8 and 6.1.1.1)
;
H H 0.000 0.000
;International Tables for Crystallography
(1992, Vol. C, Table 6.1.1.2)
;

loop_
_geom_angle_atom_site_label_1
_geom_angle_atom_site_label_2
_geom_angle_atom_site_label_3
_geom_angle
_geom_angle_site_symmetry_1
_geom_angle_site_symmetry_2
_geom_angle_site_symmetry_3
_geom_angle_publ_flag
C8 SI1 C9 111.6(1) . . . ?
C8 SI1 C10 109.1(1) . . . ?
C8 SI1 C11 107.4(1) . . . ?
C9 SI1 C10 111.3(1) . . . ?
C9 SI1 C11 109.0(2) . . . ?
C10 SI1 C11 108.3(2) . . . ?
C8 N1 C12 125.0(2) . . . ?
C8 N1 C19 123.6(2) . . . ?
C12 N1 C19 111.4(2) . . . ?
C1 C2 C3 123.0(3) . . . ?
C1 C2 C7 123.3(3) . . . ?
C3 C2 C7 113.6(3) . . . ?
C2 C3 C4 110.6(2) . . . ?
C3 C4 C5 111.3(2) . . . ?
C4 C5 C6 111.6(3) . . . ?
C5 C6 C7 111.0(2) . . . ?
C2 C7 C6 111.9(2) . . . ?
C2 C7 C8 125.6(3) . . . ?
C6 C7 C8 122.3(3) . . . ?
SI1 C8 N1 115.5(2) . . . ?
SI1 C8 C7 127.1(2) . . . ?
N1 C8 C7 117.2(2) . . . ?
O1 C12 N1 125.3(3) . . . ?
O1 C12 C13 129.0(3) . . . ?
N1 C12 C13 105.7(2) . . . ?
C12 C13 C14 130.5(3) . . . ?
C12 C13 C18 108.2(2) . . . ?
C14 C13 C18 121.3(3) . . . ?
C13 C14 C15 117.3(3) . . . ?
C14 C15 C16 121.2(3) . . . ?
C15 C16 C17 121.3(3) . . . ?
C16 C17 C18 117.1(3) . . . ?
C13 C18 C17 121.8(2) . . . ?
C13 C18 C19 108.2(2) . . . ?
C17 C18 C19 130.0(3) . . . ?
O2 C19 N1 124.5(3) . . . ?
O2 C19 C18 129.0(3) . . . ?
N1 C19 C18 106.5(2) . . . ?
C2 C1 H1 119.999 . . . no
C2 C1 H2 120.002 . . . no
H1 C1 H2 119.999 . . . no
C2 C3 H3 109.182 . . . no
C2 C3 H4 109.183 . . . no
C4 C3 H3 109.180 . . . no
C4 C3 H4 109.184 . . . no
H3 C3 H4 109.460 . . . no
C3 C4 H5 109.033 . . . no
C3 C4 H6 109.024 . . . no
C5 C4 H5 109.029 . . . no
C5 C4 H6 109.019 . . . no
H5 C4 H6 109.460 . . . no
C4 C5 H7 108.923 . . . no
C4 C5 H8 108.932 . . . no
C6 C5 H7 108.930 . . . no
C6 C5 H8 108.941 . . . no
H7 C5 H8 109.461 . . . no
C5 C6 H9 109.080 . . . no
C5 C6 H10 109.080 . . . no
C7 C6 H9 109.093 . . . no
C7 C6 H10 109.094 . . . no
H9 C6 H10 109.455 . . . no
SI1 C9 H11 109.479 . . . no
SI1 C9 H12 109.480 . . . no
SI1 C9 H13 109.485 . . . no
H11 C9 H12 109.455 . . . no
H11 C9 H13 109.463 . . . no
H12 C9 H13 109.465 . . . no
SI1 C10 H14 109.477 . . . no
SI1 C10 H15 109.477 . . . no
SI1 C10 H16 109.478 . . . no
H14 C10 H15 109.464 . . . no
H14 C10 H16 109.466 . . . no
H15 C10 H16 109.465 . . . no
SI1 C11 H17 109.475 . . . no
SI1 C11 H18 109.468 . . . no
SI1 C11 H19 109.475 . . . no
H17 C11 H18 109.466 . . . no
H17 C11 H19 109.477 . . . no
H18 C11 H19 109.467 . . . no
C13 C14 H20 121.335 . . . no
C15 C14 H20 121.332 . . . no
C14 C15 H21 119.380 . . . no
C16 C15 H21 119.380 . . . no
C15 C16 H22 119.357 . . . no
C17 C16 H22 119.360 . . . no
C16 C17 H23 121.447 . . . no
C18 C17 H23 121.438 . . . no

loop_
_geom_bond_atom_site_label_1
_geom_bond_atom_site_label_2
_geom_bond_distance
_geom_bond_site_symmetry_1
_geom_bond_site_symmetry_2
_geom_bond_publ_flag
SI1 C8 1.892(3) . . yes
SI1 C9 1.853(3) . . yes
SI1 C10 1.862(3) . . yes
SI1 C11 1.855(3) . . yes
O1 C12 1.202(3) . . yes
O2 C19 1.217(3) . . yes
N1 C8 1.459(3) . . yes
N1 C12 1.405(3) . . yes
N1 C19 1.391(3) . . yes
C1 C2 1.328(4) . . yes
C2 C3 1.502(4) . . yes
C2 C7 1.476(4) . . yes
C3 C4 1.531(4) . . yes
C4 C5 1.517(4) . . yes
C5 C6 1.517(4) . . yes
C6 C7 1.513(4) . . yes
C7 C8 1.336(4) . . yes
C12 C13 1.495(4) . . yes
C13 C14 1.375(4) . . yes
C13 C18 1.377(4) . . yes
C14 C15 1.387(4) . . yes
C15 C16 1.378(4) . . yes
C16 C17 1.383(4) . . yes
C17 C18 1.378(4) . . yes
C18 C19 1.485(4) . . yes
C1 H1 0.950 . . no
C1 H2 0.950 . . no
C3 H3 0.950 . . no
C3 H4 0.950 . . no
C4 H5 0.950 . . no
C4 H6 0.950 . . no
C5 H7 0.950 . . no
C5 H8 0.950 . . no
C6 H9 0.950 . . no
C6 H10 0.950 . . no
C9 H11 0.950 . . no
C9 H12 0.950 . . no
C9 H13 0.950 . . no
C10 H14 0.950 . . no
C10 H15 0.950 . . no
C10 H16 0.950 . . no
C11 H17 0.950 . . no
C11 H18 0.950 . . no
C11 H19 0.950 . . no
C14 H20 0.950 . . no
C15 H21 0.950 . . no
C16 H22 0.950 . . no
C17 H23 0.950 . . no

loop_
_geom_contact_atom_site_label_1
_geom_contact_atom_site_label_2
_geom_contact_distance
_geom_contact_site_symmetry_1
_geom_contact_site_symmetry_2
_geom_contact_publ_flag
O1 C5 3.220(4) . 2_645 ?
O2 C15 3.141(3) . 1_565 ?
O2 C14 3.454(3) . 1_565 ?
O2 C16 3.509(4) . 2_554 ?

loop_
_geom_torsion_atom_site_label_1
_geom_torsion_atom_site_label_2
_geom_torsion_atom_site_label_3
_geom_torsion_atom_site_label_4
_geom_torsion
_geom_torsion_site_symmetry_1
_geom_torsion_site_symmetry_2
_geom_torsion_site_symmetry_3
_geom_torsion_site_symmetry_4
_geom_torsion_publ_flag
SI1 C8 N1 C12 -99.8(3) 1_555 1_555 1_555 1_555 yes
SI1 C8 N1 C19 80.3(3) 1_555 1_555 1_555 1_555 yes
SI1 C8 C7 C2 172.7(2) 1_555 1_555 1_555 1_555 yes
SI1 C8 C7 C6 -2.1(4) 1_555 1_555 1_555 1_555 yes
O1 C12 N1 C8 0.4(4) 1_555 1_555 1_555 1_555 yes
O1 C12 N1 C19 -179.8(3) 1_555 1_555 1_555 1_555 yes
O1 C12 C13 C14 0.4(5) 1_555 1_555 1_555 1_555 yes
O1 C12 C13 C18 -178.4(3) 1_555 1_555 1_555 1_555 yes
O2 C19 N1 C8 -2.5(4) 1_555 1_555 1_555 1_555 yes
O2 C19 N1 C12 177.6(3) 1_555 1_555 1_555 1_555 yes
O2 C19 C18 C13 -177.1(3) 1_555 1_555 1_555 1_555 yes
O2 C19 C18 C17 2.9(5) 1_555 1_555 1_555 1_555 yes
N1 C8 SI1 C9 -116.8(2) 1_555 1_555 1_555 1_555 yes
N1 C8 SI1 C10 119.8(2) 1_555 1_555 1_555 1_555 yes
N1 C8 SI1 C11 2.6(2) 1_555 1_555 1_555 1_555 yes
N1 C8 C7 C2 -3.2(4) 1_555 1_555 1_555 1_555 yes
N1 C8 C7 C6 -178.0(2) 1_555 1_555 1_555 1_555 yes
N1 C12 C13 C14 179.7(3) 1_555 1_555 1_555 1_555 yes
N1 C12 C13 C18 0.8(3) 1_555 1_555 1_555 1_555 yes
N1 C19 C18 C13 2.7(3) 1_555 1_555 1_555 1_555 yes
N1 C19 C18 C17 -177.3(3) 1_555 1_555 1_555 1_555 yes
C1 C2 C3 C4 122.3(3) 1_555 1_555 1_555 1_555 yes
C1 C2 C7 C6 -121.5(3) 1_555 1_555 1_555 1_555 yes
C1 C2 C7 C8 63.3(4) 1_555 1_555 1_555 1_555 yes
C2 C3 C4 C5 53.2(3) 1_555 1_555 1_555 1_555 yes
C2 C7 C6 C5 -54.1(3) 1_555 1_555 1_555 1_555 yes
C3 C2 C7 C6 54.7(3) 1_555 1_555 1_555 1_555 yes
C3 C2 C7 C8 -120.5(3) 1_555 1_555 1_555 1_555 yes
C3 C4 C5 C6 -54.5(3) 1_555 1_555 1_555 1_555 yes
C4 C3 C2 C7 -53.9(3) 1_555 1_555 1_555 1_555 yes
C4 C5 C6 C7 54.5(3) 1_555 1_555 1_555 1_555 yes
C5 C6 C7 C8 121.3(3) 1_555 1_555 1_555 1_555 yes
C7 C8 SI1 C9 67.3(3) 1_555 1_555 1_555 1_555 yes
C7 C8 SI1 C10 -56.1(3) 1_555 1_555 1_555 1_555 yes
C7 C8 SI1 C11 -173.4(3) 1_555 1_555 1_555 1_555 yes
C7 C8 N1 C12 76.5(3) 1_555 1_555 1_555 1_555 yes
C7 C8 N1 C19 -103.3(3) 1_555 1_555 1_555 1_555 yes
C8 N1 C12 C13 -178.9(2) 1_555 1_555 1_555 1_555 yes
C8 N1 C19 C18 177.7(2) 1_555 1_555 1_555 1_555 yes
C12 N1 C19 C18 -2.2(3) 1_555 1_555 1_555 1_555 yes
C12 C13 C14 C15 -178.0(3) 1_555 1_555 1_555 1_555 yes
C12 C13 C18 C17 177.9(2) 1_555 1_555 1_555 1_555 yes
C12 C13 C18 C19 -2.2(3) 1_555 1_555 1_555 1_555 yes
C13 C12 N1 C19 0.9(3) 1_555 1_555 1_555 1_555 yes
C13 C14 C15 C16 -0.0(4) 1_555 1_555 1_555 1_555 yes
C13 C18 C17 C16 0.7(4) 1_555 1_555 1_555 1_555 yes
C14 C13 C18 C17 -1.1(4) 1_555 1_555 1_555 1_555 yes
C14 C13 C18 C19 178.9(2) 1_555 1_555 1_555 1_555 yes
C14 C15 C16 C17 -0.3(4) 1_555 1_555 1_555 1_555 yes
C15 C14 C13 C18 0.7(4) 1_555 1_555 1_555 1_555 yes
C15 C16 C17 C18 -0.1(4) 1_555 1_555 1_555 1_555 yes
C16 C17 C18 C19 -179.2(3) 1_555 1_555 1_555 1_555 yes

loop_
_cod_related_entry_id
_cod_related_entry_database
_cod_related_entry_code
1 ChemSpider 21195012
